data_4081807
loop_
_publ_author_name
'Kushida, Tomokatsu'
'Yamaguchi, Shigehiro'

_publ_section_title
;
 A Radical Anion of Structurally Constrained Triphenylborane
;
_journal_issue 22
_journal_name_full Organometallics
_journal_page_first 6654
_journal_paper_doi 10.1021/om400560u
_journal_volume 32
_journal_year 2013
_chemical_formula_moiety 'C49 H71 B K N2 O7'
_chemical_formula_sum 'C49 H71 B K N2 O7'
_chemical_formula_weight 849.99
_chemical_name_systematic
; 
 ? 
;
_space_group_IT_number 61
_symmetry_cell_setting orthorhombic
_symmetry_Int_Tables_number 61
_symmetry_space_group_name_Hall '-P 2ac 2ab'
_symmetry_space_group_name_H-M 'P b c a'
_atom_sites_solution_hydrogens geom
_atom_sites_solution_primary direct
_atom_sites_solution_secondary difmap
_audit_creation_method SHELXL-97
_cell_angle_alpha 90.00
_cell_angle_beta 90.00
_cell_angle_gamma 90.00
_cell_formula_units_Z 8
_cell_length_a 19.628(10)
_cell_length_b 21.691(13)
_cell_length_c 21.830(12)
_cell_measurement_reflns_used 488
_cell_measurement_temperature 123(2)
_cell_measurement_theta_max 31.5050
_cell_measurement_theta_min 2.0759
_cell_volume 9294(9)
_computing_structure_refinement 'SHELXL-97 (Sheldrick, 1997)'
_computing_structure_solution 'SHELXS-97 (Sheldrick, 1990)'
_diffrn_ambient_temperature 123(2)
_diffrn_detector_area_resol_mean 28.5714
_diffrn_measured_fraction_theta_full 0.995
_diffrn_measured_fraction_theta_max 0.995
_diffrn_measurement_device_type
;
Saturn70 CCD (4x4 bin mode) with MicroMax-007
;
_diffrn_measurement_method dtprofit.ref
_diffrn_radiation_monochromator VariMax
_diffrn_radiation_source 'fine-focus sealed tube'
_diffrn_radiation_type MoKa
_diffrn_radiation_wavelength 0.71070
_diffrn_reflns_av_R_equivalents 0.0509
_diffrn_reflns_av_sigmaI/netI 0.0372
_diffrn_reflns_limit_h_max 23
_diffrn_reflns_limit_h_min -23
_diffrn_reflns_limit_k_max 22
_diffrn_reflns_limit_k_min -25
_diffrn_reflns_limit_l_max 25
_diffrn_reflns_limit_l_min -25
_diffrn_reflns_number 59509
_diffrn_reflns_theta_full 25.00
_diffrn_reflns_theta_max 25.00
_diffrn_reflns_theta_min 2.08
_exptl_absorpt_coefficient_mu 0.166
_exptl_absorpt_correction_T_max 0.9675
_exptl_absorpt_correction_T_min 0.9675
_exptl_absorpt_correction_type multi-scan
_exptl_absorpt_process_details 'Jacobson, R. (1998) Private communication'
_exptl_crystal_colour black
_exptl_crystal_density_diffrn 1.215
_exptl_crystal_density_method 'not measured'
_exptl_crystal_description prism
_exptl_crystal_F_000 3672
_exptl_crystal_size_max 0.20
_exptl_crystal_size_mid 0.20
_exptl_crystal_size_min 0.20
_refine_diff_density_max 0.825
_refine_diff_density_min -0.629
_refine_diff_density_rms 0.060
_refine_ls_extinction_coef none
_refine_ls_extinction_method none
_refine_ls_goodness_of_fit_ref 1.096
_refine_ls_hydrogen_treatment constr
_refine_ls_matrix_type full
_refine_ls_number_parameters 547
_refine_ls_number_reflns 8149
_refine_ls_number_restraints 17
_refine_ls_restrained_S_all 1.144
_refine_ls_R_factor_all 0.0754
_refine_ls_R_factor_gt 0.0666
_refine_ls_shift/su_max 0.000
_refine_ls_shift/su_mean 0.000
_refine_ls_structure_factor_coef Fsqd
_refine_ls_weighting_details 'calc w=1/[\s^2^(Fo^2^)+(0.0655P)^2^+15.7874P] where P=(Fo^2^+2Fc^2^)/3'
_refine_ls_weighting_scheme calc
_refine_ls_wR_factor_gt 0.1629
_refine_ls_wR_factor_ref 0.1733
_reflns_number_gt 7142
_reflns_number_total 8149
_reflns_threshold_expression >2sigma(I)
_cod_data_source_file om400560u_si_002.cif
_cod_data_source_block compound_1K
_cod_depositor_comments
;
The following automatic conversions were performed:

'_exptl_absorpt_correction_type' value 'Multi-scan' changed to
'multi-scan' according to
/home/saulius/struct/CIF-dictionaries/cif_core.dic dictionary named
'cif_core.dic' version 2.4.2 from 2011-04-26.

Automatic conversion script
Id: cif_fix_values 1891 2012-01-12 08:04:46Z andrius 
;
_cod_original_sg_symbol_H-M Pbca
_cod_database_code 4081807

loop_
_symmetry_equiv_pos_as_xyz
'x, y, z'
'-x+1/2, -y, z+1/2'
'x+1/2, -y+1/2, -z'
'-x, y+1/2, -z+1/2'
'-x, -y, -z'
'x-1/2, y, -z-1/2'
'-x-1/2, y-1/2, z'
'x, -y-1/2, z-1/2'

loop_
_atom_site_label
_atom_site_type_symbol
_atom_site_fract_x
_atom_site_fract_y
_atom_site_fract_z
_atom_site_U_iso_or_equiv
_atom_site_adp_type
_atom_site_occupancy
_atom_site_symmetry_multiplicity
_atom_site_calc_flag
_atom_site_refinement_flags
B1 B 0.32265(16) 0.23184(15) 0.12618(14) 0.0237(7) Uani 1 1 d .
C1 C 0.25164(14) 0.25882(12) 0.12043(13) 0.0227(6) Uani 1 1 d .
C2 C 0.22289(15) 0.27036(13) 0.06186(14) 0.0270(6) Uani 1 1 d .
C3 C 0.16061(16) 0.30020(14) 0.05789(16) 0.0356(8) Uani 1 1 d .
H1 H 0.1405 0.3068 0.0188 0.043 Uiso 1 1 calc R
C4 C 0.12722(16) 0.32053(15) 0.11000(18) 0.0394(8) Uani 1 1 d .
H2 H 0.0849 0.3415 0.1064 0.047 Uiso 1 1 calc R
C5 C 0.15530(16) 0.31040(14) 0.16757(17) 0.0351(7) Uani 1 1 d .
H3 H 0.1322 0.3248 0.2030 0.042 Uiso 1 1 calc R
C6 C 0.21679(15) 0.27948(13) 0.17374(14) 0.0264(6) Uani 1 1 d .
C7 C 0.25856(16) 0.24809(14) 0.00273(13) 0.0293(7) Uani 1 1 d .
C8 C 0.2209(2) 0.18968(16) -0.01939(15) 0.0424(9) Uani 1 1 d .
H4 H 0.2259 0.1570 0.0112 0.064 Uiso 1 1 calc R
H5 H 0.2404 0.1760 -0.0584 0.064 Uiso 1 1 calc R
H6 H 0.1725 0.1991 -0.0251 0.064 Uiso 1 1 calc R
C9 C 0.25070(19) 0.29730(16) -0.04815(15) 0.0408(8) Uani 1 1 d .
H7 H 0.2022 0.3044 -0.0561 0.061 Uiso 1 1 calc R
H8 H 0.2729 0.2827 -0.0857 0.061 Uiso 1 1 calc R
H9 H 0.2720 0.3359 -0.0348 0.061 Uiso 1 1 calc R
C10 C 0.36470(15) 0.22241(13) 0.06832(13) 0.0242(6) Uani 1 1 d .
C11 C 0.33459(16) 0.23196(13) 0.00996(13) 0.0277(6) Uani 1 1 d .
C12 C 0.3752(2) 0.22404(15) -0.04181(15) 0.0411(8) Uani 1 1 d .
H10 H 0.3555 0.2282 -0.0813 0.049 Uiso 1 1 calc R
C13 C 0.4435(2) 0.21022(17) -0.03675(17) 0.0494(10) Uani 1 1 d .
H11 H 0.4700 0.2046 -0.0728 0.059 Uiso 1 1 calc R
C14 C 0.47392(19) 0.20442(16) 0.01990(18) 0.0456(9) Uani 1 1 d .
H12 H 0.5214 0.1964 0.0226 0.055 Uiso 1 1 calc R
C15 C 0.43561(16) 0.21025(14) 0.07299(15) 0.0324(7) Uani 1 1 d .
C16 C 0.36045(14) 0.24223(13) 0.18614(13) 0.0243(6) Uani 1 1 d .
C17 C 0.32511(16) 0.26787(13) 0.23659(12) 0.0285(7) Uani 1 1 d .
C18 C 0.3618(2) 0.29328(14) 0.28464(15) 0.0407(9) Uani 1 1 d .
H13 H 0.3387 0.3110 0.3185 0.049 Uiso 1 1 calc R
C19 C 0.4328(2) 0.29272(16) 0.28303(17) 0.0522(11) Uani 1 1 d .
H14 H 0.4577 0.3119 0.3152 0.063 Uiso 1 1 calc R
C20 C 0.46781(19) 0.26479(16) 0.23559(17) 0.0449(9) Uani 1 1 d .
H15 H 0.5162 0.2639 0.2361 0.054 Uiso 1 1 calc R
C21 C 0.43264(16) 0.23784(14) 0.18697(14) 0.0325(7) Uani 1 1 d .
C22 C 0.24681(17) 0.26290(14) 0.23665(13) 0.0308(7) Uani 1 1 d .
C23 C 0.22924(19) 0.19419(14) 0.24939(15) 0.0386(8) Uani 1 1 d .
H16 H 0.1797 0.1887 0.2483 0.058 Uiso 1 1 calc R
H17 H 0.2466 0.1825 0.2898 0.058 Uiso 1 1 calc R
H18 H 0.2504 0.1682 0.2180 0.058 Uiso 1 1 calc R
C24 C 0.2140(2) 0.30068(16) 0.28863(16) 0.0469(9) Uani 1 1 d .
H19 H 0.2223 0.3447 0.2817 0.070 Uiso 1 1 calc R
H20 H 0.2339 0.2884 0.3279 0.070 Uiso 1 1 calc R
H21 H 0.1648 0.2930 0.2893 0.070 Uiso 1 1 calc R
C25 C 0.46745(16) 0.19982(16) 0.13672(17) 0.0379(8) Uani 1 1 d .
C26 C 0.4550(2) 0.13101(17) 0.15288(17) 0.0460(9) Uani 1 1 d .
H22 H 0.4786 0.1048 0.1231 0.069 Uiso 1 1 calc R
H23 H 0.4060 0.1223 0.1517 0.069 Uiso 1 1 calc R
H24 H 0.4725 0.1225 0.1941 0.069 Uiso 1 1 calc R
C27 C 0.5448(2) 0.2098(3) 0.1361(2) 0.0685(13) Uani 1 1 d .
H25 H 0.5548 0.2532 0.1274 0.103 Uiso 1 1 calc R
H26 H 0.5654 0.1838 0.1044 0.103 Uiso 1 1 calc R
H27 H 0.5638 0.1987 0.1762 0.103 Uiso 1 1 calc R
K1 K 0.03427(3) 0.00034(3) 0.15480(3) 0.02233(17) Uani 1 1 d .
N1 N -0.11716(12) 0.02918(12) 0.15545(11) 0.0286(6) Uani 1 1 d .
C28 C -0.14107(15) 0.03295(16) 0.21898(15) 0.0368(8) Uani 1 1 d .
H28 H -0.1914 0.0296 0.2194 0.044 Uiso 1 1 calc R
H29 H -0.1288 0.0738 0.2359 0.044 Uiso 1 1 calc R
C29 C -0.11161(16) -0.01642(17) 0.25960(16) 0.0392(8) Uani 1 1 d .
H30 H -0.1332 -0.0147 0.3005 0.047 Uiso 1 1 calc R
H31 H -0.1205 -0.0576 0.2417 0.047 Uiso 1 1 calc R
O1 O -0.04003(10) -0.00674(9) 0.26515(10) 0.0298(5) Uani 1 1 d .
C30 C -0.01159(17) -0.04699(17) 0.30955(15) 0.0397(8) Uani 1 1 d .
H32 H -0.0173 -0.0903 0.2963 0.048 Uiso 1 1 calc R
H33 H -0.0353 -0.0416 0.3492 0.048 Uiso 1 1 calc R
C31 C 0.06207(17) -0.03248(19) 0.31661(15) 0.0415(8) Uani 1 1 d .
H34 H 0.0678 0.0116 0.3273 0.050 Uiso 1 1 calc R
H35 H 0.0818 -0.0576 0.3500 0.050 Uiso 1 1 calc R
O2 O 0.09604(10) -0.04543(10) 0.26083(9) 0.0301(5) Uani 1 1 d .
C32 C 0.16792(15) -0.03926(15) 0.26650(15) 0.0334(7) Uani 1 1 d .
H36 H 0.1842 -0.0627 0.3025 0.040 Uiso 1 1 calc R
H37 H 0.1801 0.0046 0.2724 0.040 Uiso 1 1 calc R
C33 C 0.20103(15) -0.06357(14) 0.20923(15) 0.0326(7) Uani 1 1 d .
H38 H 0.2510 -0.0642 0.2152 0.039 Uiso 1 1 calc R
H39 H 0.1859 -0.1066 0.2025 0.039 Uiso 1 1 calc R
N2 N 0.18535(12) -0.02717(11) 0.15429(11) 0.0276(5) Uani 1 1 d .
C34 C -0.15443(16) -0.01996(17) 0.12292(17) 0.0409(8) Uani 1 1 d .
H40 H -0.2006 -0.0048 0.1125 0.049 Uiso 1 1 calc R
H41 H -0.1597 -0.0558 0.1506 0.049 Uiso 1 1 calc R
C35 C -0.11944(18) -0.04072(17) 0.06524(17) 0.0434(9) Uani 1 1 d .
H42 H -0.1479 -0.0717 0.0438 0.052 Uiso 1 1 calc R
H43 H -0.1127 -0.0052 0.0375 0.052 Uiso 1 1 calc R
O3 O -0.05567(11) -0.06685(11) 0.08087(11) 0.0412(6) Uani 1 1 d .
C36 C -0.0255(2) -0.0980(2) 0.03049(18) 0.0537(10) Uani 1 1 d .
H44 H -0.0158 -0.0682 -0.0027 0.064 Uiso 1 1 calc R
H45 H -0.0575 -0.1294 0.0145 0.064 Uiso 1 1 calc R
C37 C 0.03830(19) -0.12808(17) 0.04988(19) 0.0484(9) Uani 1 1 d .
H46 H 0.0295 -0.1550 0.0856 0.058 Uiso 1 1 calc R
H47 H 0.0561 -0.1540 0.0162 0.058 Uiso 1 1 calc R
O4 O 0.08708(11) -0.08231(10) 0.06566(10) 0.0349(5) Uani 1 1 d .
C38 C 0.14951(17) -0.11115(15) 0.08462(16) 0.0384(8) Uani 1 1 d .
H48 H 0.1668 -0.1380 0.0514 0.046 Uiso 1 1 calc R
H49 H 0.1411 -0.1371 0.1212 0.046 Uiso 1 1 calc R
C39 C 0.20116(16) -0.06310(15) 0.09934(15) 0.0353(7) Uani 1 1 d .
H50 H 0.2460 -0.0833 0.1050 0.042 Uiso 1 1 calc R
H51 H 0.2051 -0.0346 0.0641 0.042 Uiso 1 1 calc R
C40 C -0.12792(15) 0.08852(15) 0.12440(16) 0.0359(7) Uani 1 1 d .
H52 H -0.1752 0.1025 0.1322 0.043 Uiso 1 1 calc R
H53 H -0.1229 0.0824 0.0797 0.043 Uiso 1 1 calc R
C41 C -0.07955(16) 0.13817(14) 0.14460(16) 0.0353(7) Uani 1 1 d .
H54 H -0.0916 0.1777 0.1246 0.042 Uiso 1 1 calc R
H55 H -0.0827 0.1439 0.1895 0.042 Uiso 1 1 calc R
O5 O -0.01206(10) 0.12079(9) 0.12822(10) 0.0296(5) Uani 1 1 d .
C42 C 0.03582(16) 0.16605(14) 0.14744(16) 0.0338(7) Uani 1 1 d .
H56 H 0.0395 0.1656 0.1927 0.041 Uiso 1 1 calc R
H57 H 0.0201 0.2075 0.1347 0.041 Uiso 1 1 calc R
C43 C 0.10336(16) 0.15308(14) 0.11988(15) 0.0322(7) Uani 1 1 d .
H58 H 0.0992 0.1512 0.0747 0.039 Uiso 1 1 calc R
H59 H 0.1356 0.1865 0.1304 0.039 Uiso 1 1 calc R
O6 O 0.12840(10) 0.09573(9) 0.14254(10) 0.0296(5) Uani 1 1 d .
C44 C 0.19226(15) 0.08016(14) 0.11605(14) 0.0297(7) Uani 1 1 d .
H60 H 0.2222 0.1169 0.1150 0.036 Uiso 1 1 calc R
H61 H 0.1856 0.0655 0.0735 0.036 Uiso 1 1 calc R
C45 C 0.22434(15) 0.03041(15) 0.15402(15) 0.0330(7) Uani 1 1 d .
H62 H 0.2706 0.0220 0.1381 0.040 Uiso 1 1 calc R
H63 H 0.2291 0.0453 0.1967 0.040 Uiso 1 1 calc R
O7 O 0.9075(4) 0.4814(3) -0.0216(5) 0.229(4) Uani 1 1 d DU
C46 C 0.8543(3) 0.4403(3) -0.0015(4) 0.146(4) Uani 1 1 d D
H64 H 0.8711 0.4134 0.0318 0.175 Uiso 1 1 calc R
H65 H 0.8390 0.4139 -0.0359 0.175 Uiso 1 1 calc R
C47 C 0.7973(3) 0.4788(2) 0.0206(3) 0.0937(19) Uani 1 1 d D
H66 H 0.7748 0.4593 0.0563 0.112 Uiso 1 1 calc R
H67 H 0.7631 0.4851 -0.0121 0.112 Uiso 1 1 calc R
C48 C 0.8292(3) 0.5385(2) 0.0384(3) 0.0956(19) Uani 1 1 d D
H68 H 0.8333 0.5414 0.0835 0.115 Uiso 1 1 calc R
H69 H 0.8014 0.5735 0.0236 0.115 Uiso 1 1 calc R
C49 C 0.8983(3) 0.5393(2) 0.0091(3) 0.0964(18) Uani 1 1 d DU
H70 H 0.9014 0.5737 -0.0206 0.116 Uiso 1 1 calc R
H71 H 0.9340 0.5450 0.0407 0.116 Uiso 1 1 calc R

loop_
_atom_site_aniso_label
_atom_site_aniso_U_11
_atom_site_aniso_U_22
_atom_site_aniso_U_33
_atom_site_aniso_U_23
_atom_site_aniso_U_13
_atom_site_aniso_U_12
B1 0.0249(16) 0.0240(16) 0.0222(16) 0.0007(13) 0.0018(13) -0.0046(13)
C1 0.0231(14) 0.0201(13) 0.0247(14) 0.0009(11) 0.0020(11) -0.0078(11)
C2 0.0263(15) 0.0214(14) 0.0334(16) 0.0015(12) -0.0060(12) -0.0080(11)
C3 0.0309(16) 0.0292(16) 0.047(2) 0.0041(14) -0.0153(15) -0.0060(13)
C4 0.0226(15) 0.0304(17) 0.065(2) 0.0015(16) -0.0035(15) 0.0013(13)
C5 0.0305(16) 0.0250(15) 0.050(2) -0.0024(14) 0.0132(15) -0.0031(13)
C6 0.0269(15) 0.0221(14) 0.0303(15) 0.0003(12) 0.0058(12) -0.0068(11)
C7 0.0408(17) 0.0267(15) 0.0205(14) 0.0021(12) -0.0086(12) -0.0108(13)
C8 0.061(2) 0.0368(18) 0.0296(17) -0.0020(14) -0.0055(16) -0.0225(17)
C9 0.048(2) 0.0390(18) 0.0354(18) 0.0113(15) -0.0142(16) -0.0144(15)
C10 0.0268(14) 0.0221(14) 0.0237(14) 0.0021(11) 0.0029(12) -0.0019(11)
C11 0.0409(17) 0.0218(14) 0.0205(14) -0.0008(11) 0.0032(12) -0.0052(12)
C12 0.070(2) 0.0313(17) 0.0224(16) -0.0009(13) 0.0091(16) -0.0008(16)
C13 0.064(2) 0.042(2) 0.042(2) 0.0073(17) 0.0322(19) 0.0118(18)
C14 0.0412(19) 0.0404(19) 0.055(2) 0.0150(17) 0.0258(17) 0.0127(15)
C15 0.0316(16) 0.0281(15) 0.0376(17) 0.0079(13) 0.0067(14) 0.0030(13)
C16 0.0289(15) 0.0214(13) 0.0226(14) 0.0071(11) -0.0029(12) -0.0051(11)
C17 0.0460(18) 0.0216(14) 0.0179(14) 0.0048(11) -0.0051(12) -0.0041(13)
C18 0.075(3) 0.0244(16) 0.0228(16) 0.0040(13) -0.0162(16) -0.0022(16)
C19 0.084(3) 0.0303(18) 0.042(2) 0.0085(16) -0.043(2) -0.0162(19)
C20 0.047(2) 0.0336(18) 0.054(2) 0.0184(17) -0.0298(18) -0.0134(15)
C21 0.0312(16) 0.0300(16) 0.0363(17) 0.0131(13) -0.0113(13) -0.0052(13)
C22 0.0435(18) 0.0265(15) 0.0222(15) -0.0002(12) 0.0100(13) -0.0049(13)
C23 0.055(2) 0.0301(16) 0.0312(17) 0.0047(14) 0.0090(15) -0.0068(15)
C24 0.073(3) 0.0359(18) 0.0315(18) -0.0012(15) 0.0220(18) -0.0036(18)
C25 0.0231(16) 0.0417(19) 0.049(2) 0.0157(16) 0.0001(14) 0.0045(13)
C26 0.055(2) 0.0389(19) 0.045(2) 0.0121(16) 0.0023(17) 0.0157(17)
C27 0.030(2) 0.092(4) 0.083(3) 0.029(3) -0.006(2) 0.006(2)
K1 0.0204(3) 0.0214(3) 0.0252(3) -0.0003(2) -0.0003(2) -0.0007(2)
N1 0.0217(12) 0.0314(13) 0.0326(14) 0.0045(11) 0.0004(10) -0.0013(10)
C28 0.0203(14) 0.049(2) 0.0413(18) 0.0074(16) 0.0081(13) 0.0069(14)
C29 0.0237(15) 0.051(2) 0.0428(19) 0.0111(16) 0.0091(14) 0.0007(14)
O1 0.0229(10) 0.0345(11) 0.0319(11) 0.0073(9) 0.0045(9) 0.0028(8)
C30 0.0350(18) 0.051(2) 0.0334(18) 0.0162(15) 0.0093(14) 0.0076(15)
C31 0.0367(18) 0.059(2) 0.0284(17) 0.0062(16) 0.0019(14) 0.0084(16)
O2 0.0218(10) 0.0397(12) 0.0290(11) 0.0042(9) -0.0006(8) 0.0018(9)
C32 0.0244(15) 0.0385(17) 0.0372(18) 0.0086(14) -0.0050(13) 0.0012(13)
C33 0.0218(14) 0.0311(16) 0.0449(19) 0.0096(14) -0.0014(13) 0.0045(12)
N2 0.0222(12) 0.0257(13) 0.0350(14) 0.0050(11) 0.0020(10) 0.0035(10)
C34 0.0248(16) 0.0440(19) 0.054(2) 0.0035(17) -0.0071(15) -0.0091(14)
C35 0.0386(19) 0.046(2) 0.046(2) -0.0068(16) -0.0163(16) -0.0100(16)
O3 0.0335(12) 0.0486(14) 0.0415(13) -0.0166(11) -0.0042(10) -0.0049(10)
C36 0.053(2) 0.062(2) 0.046(2) -0.0276(19) -0.0036(18) -0.0128(19)
C37 0.048(2) 0.040(2) 0.058(2) -0.0251(18) 0.0055(18) -0.0081(16)
O4 0.0367(12) 0.0267(11) 0.0414(13) -0.0093(10) 0.0015(10) 0.0003(9)
C38 0.0424(18) 0.0287(16) 0.0441(19) -0.0053(14) 0.0063(15) 0.0116(14)
C39 0.0294(16) 0.0353(17) 0.0411(18) 0.0011(14) 0.0082(14) 0.0129(13)
C40 0.0223(15) 0.0396(18) 0.0460(19) 0.0095(15) -0.0023(13) 0.0066(13)
C41 0.0298(16) 0.0275(16) 0.0486(19) 0.0041(14) 0.0011(14) 0.0077(13)
O5 0.0236(10) 0.0233(10) 0.0420(12) -0.0016(9) 0.0006(9) 0.0011(8)
C42 0.0355(17) 0.0194(14) 0.0464(19) -0.0018(13) -0.0043(14) 0.0002(12)
C43 0.0328(16) 0.0222(14) 0.0417(18) 0.0048(13) -0.0066(14) -0.0044(12)
O6 0.0249(10) 0.0237(10) 0.0401(12) 0.0073(9) 0.0020(9) -0.0004(8)
C44 0.0262(15) 0.0283(15) 0.0347(16) 0.0072(13) 0.0012(13) -0.0040(12)
C45 0.0207(14) 0.0353(17) 0.0430(18) 0.0074(14) -0.0018(13) -0.0026(12)
O7 0.178(6) 0.185(6) 0.326(8) -0.121(6) 0.037(6) -0.036(5)
C46 0.148(7) 0.050(3) 0.239(10) 0.031(5) -0.121(7) -0.022(4)
C47 0.092(4) 0.054(3) 0.135(5) -0.008(3) 0.039(4) -0.025(3)
C48 0.110(5) 0.071(4) 0.106(5) -0.019(3) -0.018(4) 0.017(3)
C49 0.099(4) 0.059(3) 0.131(4) -0.007(3) 0.002(3) -0.003(3)

loop_
_atom_type_symbol
_atom_type_description
_atom_type_scat_dispersion_real
_atom_type_scat_dispersion_imag
_atom_type_scat_source
C C 0.0033 0.0016 'International Tables Vol C Tables 4.2.6.8 and 6.1.1.4'
H H 0.0000 0.0000 'International Tables Vol C Tables 4.2.6.8 and 6.1.1.4'
B B 0.0013 0.0007 'International Tables Vol C Tables 4.2.6.8 and 6.1.1.4'
K K 0.2009 0.2494 'International Tables Vol C Tables 4.2.6.8 and 6.1.1.4'
N N 0.0061 0.0033 'International Tables Vol C Tables 4.2.6.8 and 6.1.1.4'
O O 0.0106 0.0060 'International Tables Vol C Tables 4.2.6.8 and 6.1.1.4'

loop_
_geom_angle_atom_site_label_1
_geom_angle_atom_site_label_2
_geom_angle_atom_site_label_3
_geom_angle
C1 B1 C16 117.5(3)
C1 B1 C10 118.8(3)
C16 B1 C10 118.0(3)
C2 C1 C6 119.3(3)
C2 C1 B1 120.5(3)
C6 C1 B1 119.7(3)
C3 C2 C1 119.3(3)
C3 C2 C7 119.6(3)
C1 C2 C7 121.1(3)
C4 C3 C2 121.0(3)
C4 C3 H1 119.5
C2 C3 H1 119.5
C3 C4 C5 120.3(3)
C3 C4 H2 119.8
C5 C4 H2 119.8
C6 C5 C4 120.6(3)
C6 C5 H3 119.7
C4 C5 H3 119.7
C5 C6 C1 119.4(3)
C5 C6 C22 122.2(3)
C1 C6 C22 118.2(3)
C11 C7 C8 108.0(3)
C11 C7 C2 115.1(2)
C8 C7 C2 107.5(2)
C11 C7 C9 109.1(3)
C8 C7 C9 107.1(2)
C2 C7 C9 109.8(3)
C7 C8 H4 109.5
C7 C8 H5 109.5
H4 C8 H5 109.5
C7 C8 H6 109.5
H4 C8 H6 109.5
H5 C8 H6 109.5
C7 C9 H7 109.5
C7 C9 H8 109.5
H7 C9 H8 109.5
C7 C9 H9 109.5
H7 C9 H9 109.5
H8 C9 H9 109.5
C11 C10 C15 120.0(3)
C11 C10 B1 120.0(3)
C15 C10 B1 119.8(3)
C12 C11 C10 118.1(3)
C12 C11 C7 120.0(3)
C10 C11 C7 121.9(3)
C13 C12 C11 121.2(3)
C13 C12 H10 119.4
C11 C12 H10 119.4
C12 C13 C14 120.8(3)
C12 C13 H11 119.6
C14 C13 H11 119.6
C13 C14 C15 120.4(3)
C13 C14 H12 119.8
C15 C14 H12 119.8
C14 C15 C10 119.2(3)
C14 C15 C25 121.4(3)
C10 C15 C25 119.3(3)
C17 C16 C21 120.4(3)
C17 C16 B1 119.2(3)
C21 C16 B1 119.2(3)
C18 C17 C16 119.3(3)
C18 C17 C22 123.1(3)
C16 C17 C22 117.5(2)
C17 C18 C19 119.8(3)
C17 C18 H13 120.1
C19 C18 H13 120.1
C20 C19 C18 121.3(3)
C20 C19 H14 119.4
C18 C19 H14 119.4
C19 C20 C21 120.5(3)
C19 C20 H15 119.7
C21 C20 H15 119.7
C20 C21 C16 118.4(3)
C20 C21 C25 123.3(3)
C16 C21 C25 118.1(3)
C6 C22 C17 111.4(2)
C6 C22 C24 111.9(3)
C17 C22 C24 112.4(3)
C6 C22 C23 107.4(3)
C17 C22 C23 106.8(3)
C24 C22 C23 106.6(2)
C22 C23 H16 109.5
C22 C23 H17 109.5
H16 C23 H17 109.5
C22 C23 H18 109.5
H16 C23 H18 109.5
H17 C23 H18 109.5
C22 C24 H19 109.5
C22 C24 H20 109.5
H19 C24 H20 109.5
C22 C24 H21 109.5
H19 C24 H21 109.5
H20 C24 H21 109.5
C21 C25 C27 111.8(3)
C21 C25 C15 112.7(3)
C27 C25 C15 111.9(3)
C21 C25 C26 106.5(3)
C27 C25 C26 107.0(3)
C15 C25 C26 106.4(3)
C25 C26 H22 109.5
C25 C26 H23 109.5
H22 C26 H23 109.5
C25 C26 H24 109.5
H22 C26 H24 109.5
H23 C26 H24 109.5
C25 C27 H25 109.5
C25 C27 H26 109.5
H25 C27 H26 109.5
C25 C27 H27 109.5
H25 C27 H27 109.5
H26 C27 H27 109.5
O6 K1 O2 93.19(7)
O6 K1 O3 138.50(7)
O2 K1 O3 124.45(8)
O6 K1 O1 117.73(7)
O2 K1 O1 59.84(7)
O3 K1 O1 97.93(8)
O6 K1 O5 60.48(7)
O2 K1 O5 129.63(7)
O3 K1 O5 99.21(8)
O1 K1 O5 93.40(6)
O6 K1 O4 99.26(7)
O2 K1 O4 100.64(7)
O3 K1 O4 60.46(7)
O1 K1 O4 137.66(7)
O5 K1 O4 124.05(7)
O6 K1 N2 59.74(7)
O2 K1 N2 60.51(6)
O3 K1 N2 120.87(7)
O1 K1 N2 119.95(7)
O5 K1 N2 119.80(6)
O4 K1 N2 61.01(7)
O6 K1 N1 119.76(7)
O2 K1 N1 119.59(7)
O3 K1 N1 59.54(7)
O1 K1 N1 60.08(7)
O5 K1 N1 59.72(6)
O4 K1 N1 119.35(7)
N2 K1 N1 179.49(7)
C28 N1 C40 110.0(3)
C28 N1 C34 109.7(3)
C40 N1 C34 109.9(3)
C28 N1 K1 109.21(17)
C40 N1 K1 108.59(17)
C34 N1 K1 109.53(19)
N1 C28 C29 113.2(3)
N1 C28 H28 108.9
C29 C28 H28 108.9
N1 C28 H29 108.9
C29 C28 H29 108.9
H28 C28 H29 107.7
O1 C29 C28 108.9(3)
O1 C29 H30 109.9
C28 C29 H30 109.9
O1 C29 H31 109.9
C28 C29 H31 109.9
H30 C29 H31 108.3
C30 O1 C29 110.8(2)
C30 O1 K1 114.43(17)
C29 O1 K1 116.42(19)
O1 C30 C31 108.8(3)
O1 C30 H32 109.9
C31 C30 H32 109.9
O1 C30 H33 109.9
C31 C30 H33 109.9
H32 C30 H33 108.3
O2 C31 C30 109.1(3)
O2 C31 H34 109.9
C30 C31 H34 109.9
O2 C31 H35 109.9
C30 C31 H35 109.9
H34 C31 H35 108.3
C31 O2 C32 111.9(2)
C31 O2 K1 115.92(18)
C32 O2 K1 117.96(17)
O2 C32 C33 108.9(3)
O2 C32 H36 109.9
C33 C32 H36 109.9
O2 C32 H37 109.9
C33 C32 H37 109.9
H36 C32 H37 108.3
N2 C33 C32 113.6(2)
N2 C33 H38 108.9
C32 C33 H38 108.9
N2 C33 H39 108.9
C32 C33 H39 108.9
H38 C33 H39 107.7
C39 N2 C45 109.9(2)
C39 N2 C33 109.8(2)
C45 N2 C33 110.6(2)
C39 N2 K1 108.42(17)
C45 N2 K1 110.12(17)
C33 N2 K1 107.97(16)
N1 C34 C35 113.1(3)
N1 C34 H40 109.0
C35 C34 H40 109.0
N1 C34 H41 109.0
C35 C34 H41 109.0
H40 C34 H41 107.8
O3 C35 C34 108.8(3)
O3 C35 H42 109.9
C34 C35 H42 109.9
O3 C35 H43 109.9
C34 C35 H43 109.9
H42 C35 H43 108.3
C35 O3 C36 111.9(3)
C35 O3 K1 119.20(19)
C36 O3 K1 115.52(19)
O3 C36 C37 110.0(3)
O3 C36 H44 109.7
C37 C36 H44 109.7
O3 C36 H45 109.7
C37 C36 H45 109.7
H44 C36 H45 108.2
O4 C37 C36 109.5(3)
O4 C37 H46 109.8
C36 C37 H46 109.8
O4 C37 H47 109.8
C36 C37 H47 109.8
H46 C37 H47 108.2
C37 O4 C38 109.9(3)
C37 O4 K1 111.15(19)
C38 O4 K1 112.86(18)
O4 C38 C39 109.8(3)
O4 C38 H48 109.7
C39 C38 H48 109.7
O4 C38 H49 109.7
C39 C38 H49 109.7
H48 C38 H49 108.2
N2 C39 C38 113.9(3)
N2 C39 H50 108.8
C38 C39 H50 108.8
N2 C39 H51 108.8
C38 C39 H51 108.8
H50 C39 H51 107.7
N1 C40 C41 113.7(3)
N1 C40 H52 108.8
C41 C40 H52 108.8
N1 C40 H53 108.8
C41 C40 H53 108.8
H52 C40 H53 107.7
O5 C41 C40 108.9(3)
O5 C41 H54 109.9
C40 C41 H54 109.9
O5 C41 H55 109.9
C40 C41 H55 109.9
H54 C41 H55 108.3
C42 O5 C41 111.0(2)
C42 O5 K1 111.40(17)
C41 O5 K1 119.52(17)
O5 C42 C43 109.9(3)
O5 C42 H56 109.7
C43 C42 H56 109.7
O5 C42 H57 109.7
C43 C42 H57 109.7
H56 C42 H57 108.2
O6 C43 C42 109.4(2)
O6 C43 H58 109.8
C42 C43 H58 109.8
O6 C43 H59 109.8
C42 C43 H59 109.8
H58 C43 H59 108.2
C44 O6 C43 111.7(2)
C44 O6 K1 116.58(16)
C43 O6 K1 116.90(17)
O6 C44 C45 108.4(2)
O6 C44 H60 110.0
C45 C44 H60 110.0
O6 C44 H61 110.0
C45 C44 H61 110.0
H60 C44 H61 108.4
N2 C45 C44 113.4(2)
N2 C45 H62 108.9
C44 C45 H62 108.9
N2 C45 H63 108.9
C44 C45 H63 108.9
H62 C45 H63 107.7
C49 O7 C46 107.9(6)
O7 C46 C47 107.3(5)
O7 C46 H64 110.3
C47 C46 H64 110.3
O7 C46 H65 110.3
C47 C46 H65 110.3
H64 C46 H65 108.5
C46 C47 C48 105.0(5)
C46 C47 H66 110.7
C48 C47 H66 110.7
C46 C47 H67 110.7
C48 C47 H67 110.7
H66 C47 H67 108.8
C47 C48 C49 106.2(4)
C47 C48 H68 110.5
C49 C48 H68 110.5
C47 C48 H69 110.5
C49 C48 H69 110.5
H68 C48 H69 108.7
O7 C49 C48 107.7(5)
O7 C49 H70 110.2
C48 C49 H70 110.2
O7 C49 H71 110.2
C48 C49 H71 110.2
H70 C49 H71 108.5

loop_
_geom_bond_atom_site_label_1
_geom_bond_atom_site_label_2
_geom_bond_distance
B1 C1 1.517(4)
B1 C16 1.521(4)
B1 C10 1.523(4)
C1 C2 1.420(4)
C1 C6 1.422(4)
C2 C3 1.386(4)
C2 C7 1.546(4)
C3 C4 1.385(5)
C3 H1 0.9500
C4 C5 1.390(5)
C4 H2 0.9500
C5 C6 1.387(4)
C5 H3 0.9500
C6 C22 1.537(4)
C7 C11 1.541(4)
C7 C8 1.544(4)
C7 C9 1.548(4)
C8 H4 0.9800
C8 H5 0.9800
C8 H6 0.9800
C9 H7 0.9800
C9 H8 0.9800
C9 H9 0.9800
C10 C11 1.420(4)
C10 C15 1.420(4)
C11 C12 1.394(4)
C12 C13 1.378(6)
C12 H10 0.9500
C13 C14 1.379(6)
C13 H11 0.9500
C14 C15 1.387(5)
C14 H12 0.9500
C15 C25 1.542(5)
C16 C17 1.415(4)
C16 C21 1.420(4)
C17 C18 1.387(4)
C17 C22 1.541(5)
C18 C19 1.394(6)
C18 H13 0.9500
C19 C20 1.382(6)
C19 H14 0.9500
C20 C21 1.395(5)
C20 H15 0.9500
C21 C25 1.533(5)
C22 C24 1.541(4)
C22 C23 1.555(4)
C23 H16 0.9800
C23 H17 0.9800
C23 H18 0.9800
C24 H19 0.9800
C24 H20 0.9800
C24 H21 0.9800
C25 C27 1.534(5)
C25 C26 1.553(5)
C26 H22 0.9800
C26 H23 0.9800
C26 H24 0.9800
C27 H25 0.9800
C27 H26 0.9800
C27 H27 0.9800
K1 O6 2.787(2)
K1 O2 2.795(2)
K1 O3 2.801(2)
K1 O1 2.820(2)
K1 O5 2.827(3)
K1 O4 2.842(2)
K1 N2 3.025(3)
K1 N1 3.037(3)
N1 C28 1.466(4)
N1 C40 1.470(4)
N1 C34 1.475(4)
C28 C29 1.506(5)
C28 H28 0.9900
C28 H29 0.9900
C29 O1 1.426(4)
C29 H30 0.9900
C29 H31 0.9900
O1 C30 1.419(4)
C30 C31 1.488(5)
C30 H32 0.9900
C30 H33 0.9900
C31 O2 1.416(4)
C31 H34 0.9900
C31 H35 0.9900
O2 C32 1.423(4)
C32 C33 1.504(5)
C32 H36 0.9900
C32 H37 0.9900
C33 N2 1.468(4)
C33 H38 0.9900
C33 H39 0.9900
N2 C39 1.464(4)
N2 C45 1.465(4)
C34 C35 1.503(5)
C34 H40 0.9900
C34 H41 0.9900
C35 O3 1.416(4)
C35 H42 0.9900
C35 H43 0.9900
O3 C36 1.421(4)
C36 C37 1.473(6)
C36 H44 0.9900
C36 H45 0.9900
C37 O4 1.422(4)
C37 H46 0.9900
C37 H47 0.9900
O4 C38 1.437(4)
C38 C39 1.489(5)
C38 H48 0.9900
C38 H49 0.9900
C39 H50 0.9900
C39 H51 0.9900
C40 C41 1.502(5)
C40 H52 0.9900
C40 H53 0.9900
C41 O5 1.423(4)
C41 H54 0.9900
C41 H55 0.9900
O5 C42 1.422(4)
C42 C43 1.483(5)
C42 H56 0.9900
C42 H57 0.9900
C43 O6 1.426(4)
C43 H58 0.9900
C43 H59 0.9900
O6 C44 1.421(4)
C44 C45 1.499(4)
C44 H60 0.9900
C44 H61 0.9900
C45 H62 0.9900
C45 H63 0.9900
O7 C49 1.434(7)
O7 C46 1.443(7)
C46 C47 1.477(5)
C46 H64 0.9900
C46 H65 0.9900
C47 C48 1.489(4)
C47 H66 0.9900
C47 H67 0.9900
C48 C49 1.499(5)
C48 H68 0.9900
C48 H69 0.9900
C49 H70 0.9900
C49 H71 0.9900

loop_
_geom_torsion_atom_site_label_1
_geom_torsion_atom_site_label_2
_geom_torsion_atom_site_label_3
_geom_torsion_atom_site_label_4
_geom_torsion
C16 B1 C1 C2 157.9(3)
C10 B1 C1 C2 5.1(4)
C16 B1 C1 C6 -14.6(4)
C10 B1 C1 C6 -167.5(3)
C6 C1 C2 C3 -1.6(4)
B1 C1 C2 C3 -174.1(3)
C6 C1 C2 C7 -179.3(2)
B1 C1 C2 C7 8.2(4)
C1 C2 C3 C4 2.0(4)
C7 C2 C3 C4 179.8(3)
C2 C3 C4 C5 -1.0(5)
C3 C4 C5 C6 -0.5(5)
C4 C5 C6 C1 0.9(4)
C4 C5 C6 C22 -175.1(3)
C2 C1 C6 C5 0.1(4)
B1 C1 C6 C5 172.7(3)
C2 C1 C6 C22 176.3(2)
B1 C1 C6 C22 -11.1(4)
C3 C2 C7 C11 164.1(3)
C1 C2 C7 C11 -18.2(4)
C3 C2 C7 C8 -75.6(3)
C1 C2 C7 C8 102.1(3)
C3 C2 C7 C9 40.6(4)
C1 C2 C7 C9 -141.7(3)
C1 B1 C10 C11 -7.3(4)
C16 B1 C10 C11 -160.1(3)
C1 B1 C10 C15 166.3(3)
C16 B1 C10 C15 13.5(4)
C15 C10 C11 C12 5.1(4)
B1 C10 C11 C12 178.7(3)
C15 C10 C11 C7 -177.3(3)
B1 C10 C11 C7 -3.7(4)
C8 C7 C11 C12 73.4(3)
C2 C7 C11 C12 -166.5(3)
C9 C7 C11 C12 -42.6(4)
C8 C7 C11 C10 -104.1(3)
C2 C7 C11 C10 16.0(4)
C9 C7 C11 C10 139.8(3)
C10 C11 C12 C13 -3.0(5)
C7 C11 C12 C13 179.3(3)
C11 C12 C13 C14 -0.7(5)
C12 C13 C14 C15 2.3(6)
C13 C14 C15 C10 -0.2(5)
C13 C14 C15 C25 176.0(3)
C11 C10 C15 C14 -3.6(4)
B1 C10 C15 C14 -177.2(3)
C11 C10 C15 C25 -179.8(3)
B1 C10 C15 C25 6.5(4)
C1 B1 C16 C17 9.4(4)
C10 B1 C16 C17 162.4(3)
C1 B1 C16 C21 -158.1(3)
C10 B1 C16 C21 -5.0(4)
C21 C16 C17 C18 5.3(4)
B1 C16 C17 C18 -162.1(3)
C21 C16 C17 C22 -171.6(3)
B1 C16 C17 C22 21.1(4)
C16 C17 C18 C19 -0.7(4)
C22 C17 C18 C19 176.0(3)
C17 C18 C19 C20 -2.9(5)
C18 C19 C20 C21 1.8(5)
C19 C20 C21 C16 2.7(4)
C19 C20 C21 C25 -172.8(3)
C17 C16 C21 C20 -6.3(4)
B1 C16 C21 C20 161.1(3)
C17 C16 C21 C25 169.5(3)
B1 C16 C21 C25 -23.2(4)
C5 C6 C22 C17 -144.2(3)
C1 C6 C22 C17 39.7(3)
C5 C6 C22 C24 -17.5(4)
C1 C6 C22 C24 166.5(3)
C5 C6 C22 C23 99.2(3)
C1 C6 C22 C23 -76.9(3)
C18 C17 C22 C6 138.3(3)
C16 C17 C22 C6 -45.0(3)
C18 C17 C22 C24 11.8(4)
C16 C17 C22 C24 -171.5(3)
C18 C17 C22 C23 -104.7(3)
C16 C17 C22 C23 72.0(3)
C20 C21 C25 C27 -15.7(4)
C16 C21 C25 C27 168.8(3)
C20 C21 C25 C15 -142.8(3)
C16 C21 C25 C15 41.7(4)
C20 C21 C25 C26 100.9(3)
C16 C21 C25 C26 -74.7(3)
C14 C15 C25 C21 150.8(3)
C10 C15 C25 C21 -33.1(4)
C14 C15 C25 C27 23.7(5)
C10 C15 C25 C27 -160.1(3)
C14 C15 C25 C26 -92.8(4)
C10 C15 C25 C26 83.3(3)
O6 K1 N1 C28 -96.9(2)
O2 K1 N1 C28 16.6(2)
O3 K1 N1 C28 131.5(2)
O1 K1 N1 C28 9.93(19)
O5 K1 N1 C28 -104.6(2)
O4 K1 N1 C28 140.84(19)
N2 K1 N1 C28 -84(8)
O6 K1 N1 C40 23.0(2)
O2 K1 N1 C40 136.48(19)
O3 K1 N1 C40 -108.6(2)
O1 K1 N1 C40 129.8(2)
O5 K1 N1 C40 15.30(18)
O4 K1 N1 C40 -99.3(2)
N2 K1 N1 C40 36(8)
O6 K1 N1 C34 142.98(19)
O2 K1 N1 C34 -103.6(2)
O3 K1 N1 C34 11.33(19)
O1 K1 N1 C34 -110.2(2)
O5 K1 N1 C34 135.3(2)
O4 K1 N1 C34 20.7(2)
N2 K1 N1 C34 156(8)
C40 N1 C28 C29 -160.6(3)
C34 N1 C28 C29 78.5(3)
K1 N1 C28 C29 -41.6(3)
N1 C28 C29 O1 65.9(4)
C28 C29 O1 C30 172.0(3)
C28 C29 O1 K1 -54.9(3)
O6 K1 O1 C30 -94.9(2)
O2 K1 O1 C30 -18.4(2)
O3 K1 O1 C30 107.0(2)
O5 K1 O1 C30 -153.2(2)
O4 K1 O1 C30 52.9(2)
N2 K1 O1 C30 -25.7(2)
N1 K1 O1 C30 154.9(2)
O6 K1 O1 C29 133.7(2)
O2 K1 O1 C29 -149.8(2)
O3 K1 O1 C29 -24.4(2)
O5 K1 O1 C29 75.4(2)
O4 K1 O1 C29 -78.5(2)
N2 K1 O1 C29 -157.1(2)
N1 K1 O1 C29 23.5(2)
C29 O1 C30 C31 -176.4(3)
K1 O1 C30 C31 49.5(3)
O1 C30 C31 O2 -64.5(4)
C30 C31 O2 C32 -173.3(3)
C30 C31 O2 K1 47.4(3)
O6 K1 O2 C31 104.4(2)
O3 K1 O2 C31 -94.2(2)
O1 K1 O2 C31 -16.1(2)
O5 K1 O2 C31 50.9(2)
O4 K1 O2 C31 -155.6(2)
N2 K1 O2 C31 156.7(2)
N1 K1 O2 C31 -22.7(2)
O6 K1 O2 C32 -32.3(2)
O3 K1 O2 C32 129.1(2)
O1 K1 O2 C32 -152.8(2)
O5 K1 O2 C32 -85.9(2)
O4 K1 O2 C32 67.7(2)
N2 K1 O2 C32 20.0(2)
N1 K1 O2 C32 -159.4(2)
C31 O2 C32 C33 170.8(3)
K1 O2 C32 C33 -50.8(3)
O2 C32 C33 N2 65.7(3)
C32 C33 N2 C39 -162.8(3)
C32 C33 N2 C45 75.8(3)
C32 C33 N2 K1 -44.8(3)
O6 K1 N2 C39 -114.1(2)
O2 K1 N2 C39 132.0(2)
O3 K1 N2 C39 17.3(2)
O1 K1 N2 C39 139.26(18)
O5 K1 N2 C39 -106.60(19)
O4 K1 N2 C39 8.27(17)
N1 K1 N2 C39 -127(8)
O6 K1 N2 C45 6.09(18)
O2 K1 N2 C45 -107.7(2)
O3 K1 N2 C45 137.50(19)
O1 K1 N2 C45 -100.50(19)
O5 K1 N2 C45 13.6(2)
O4 K1 N2 C45 128.5(2)
N1 K1 N2 C45 -7(8)
O6 K1 N2 C33 127.0(2)
O2 K1 N2 C33 13.14(17)
O3 K1 N2 C33 -101.6(2)
O1 K1 N2 C33 20.4(2)
O5 K1 N2 C33 134.51(18)
O4 K1 N2 C33 -110.6(2)
N1 K1 N2 C33 114(8)
C28 N1 C34 C35 -161.8(3)
C40 N1 C34 C35 77.2(3)
K1 N1 C34 C35 -42.0(3)
N1 C34 C35 O3 63.2(4)
C34 C35 O3 C36 168.7(3)
C34 C35 O3 K1 -52.1(3)
O6 K1 O3 C35 -80.1(3)
O2 K1 O3 C35 128.6(2)
O1 K1 O3 C35 69.9(2)
O5 K1 O3 C35 -24.9(2)
O4 K1 O3 C35 -148.9(3)
N2 K1 O3 C35 -158.0(2)
N1 K1 O3 C35 21.7(2)
O6 K1 O3 C36 57.6(3)
O2 K1 O3 C36 -93.6(3)
O1 K1 O3 C36 -152.3(3)
O5 K1 O3 C36 112.9(3)
O4 K1 O3 C36 -11.2(2)
N2 K1 O3 C36 -20.2(3)
N1 K1 O3 C36 159.4(3)
C35 O3 C36 C37 -176.1(3)
K1 O3 C36 C37 43.1(4)
O3 C36 C37 O4 -66.5(4)
C36 C37 O4 C38 -180.0(3)
C36 C37 O4 K1 54.4(3)
O6 K1 O4 C37 -163.7(2)
O2 K1 O4 C37 101.2(2)
O3 K1 O4 C37 -22.5(2)
O1 K1 O4 C37 44.8(3)
O5 K1 O4 C37 -103.2(2)
N2 K1 O4 C37 148.6(2)
N1 K1 O4 C37 -31.8(2)
O6 K1 O4 C38 72.3(2)
O2 K1 O4 C38 -22.8(2)
O3 K1 O4 C38 -146.5(2)
O1 K1 O4 C38 -79.2(2)
O5 K1 O4 C38 132.76(19)
N2 K1 O4 C38 24.63(19)
N1 K1 O4 C38 -155.79(19)
C37 O4 C38 C39 178.3(3)
K1 O4 C38 C39 -57.0(3)
C45 N2 C39 C38 -161.2(3)
C33 N2 C39 C38 76.9(3)
K1 N2 C39 C38 -40.8(3)
O4 C38 C39 N2 68.6(3)
C28 N1 C40 C41 72.9(3)
C34 N1 C40 C41 -166.3(3)
K1 N1 C40 C41 -46.5(3)
N1 C40 C41 O5 64.0(4)
C40 C41 O5 C42 -179.0(3)
C40 C41 O5 K1 -47.2(3)
O6 K1 O5 C42 -23.61(18)
O2 K1 O5 C42 43.7(2)
O3 K1 O5 C42 -164.87(19)
O1 K1 O5 C42 96.52(19)
O4 K1 O5 C42 -104.43(19)
N2 K1 O5 C42 -31.1(2)
N1 K1 O5 C42 148.7(2)
O6 K1 O5 C41 -155.2(2)
O2 K1 O5 C41 -87.9(2)
O3 K1 O5 C41 63.5(2)
O1 K1 O5 C41 -35.1(2)
O4 K1 O5 C41 124.0(2)
N2 K1 O5 C41 -162.7(2)
N1 K1 O5 C41 17.1(2)
C41 O5 C42 C43 -169.3(3)
K1 O5 C42 C43 54.9(3)
O5 C42 C43 O6 -64.2(3)
C42 C43 O6 C44 178.2(2)
C42 C43 O6 K1 40.3(3)
O2 K1 O6 C44 80.02(19)
O3 K1 O6 C44 -76.6(2)
O1 K1 O6 C44 137.39(18)
O5 K1 O6 C44 -145.4(2)
O4 K1 O6 C44 -21.32(19)
N2 K1 O6 C44 27.12(18)
N1 K1 O6 C44 -153.01(18)
O2 K1 O6 C43 -144.1(2)
O3 K1 O6 C43 59.3(2)
O1 K1 O6 C43 -86.7(2)
O5 K1 O6 C43 -9.48(19)
O4 K1 O6 C43 114.6(2)
N2 K1 O6 C43 163.0(2)
N1 K1 O6 C43 -17.1(2)
C43 O6 C44 C45 164.0(2)
K1 O6 C44 C45 -57.9(3)
C39 N2 C45 C44 82.3(3)
C33 N2 C45 C44 -156.3(3)
K1 N2 C45 C44 -37.1(3)
O6 C44 C45 N2 63.8(3)
C49 O7 C46 C47 23.1(10)
O7 C46 C47 C48 -24.4(9)
C46 C47 C48 C49 16.4(8)
C46 O7 C49 C48 -12.4(10)
C47 C48 C49 O7 -2.8(9)
